data_4319260
loop_
_publ_author_name
'Dmitry V. Fomitchev'
'Booyong S. Lim'
'R. H. Holm'

_publ_contact_author
;
       R.H. Holm
       Department of Chemistry and Chemical Biology
       Harvard University
       Cambridge, MA 02138
       USA
;
_publ_contact_author_email holm@chemistry.harvard.edu
_publ_contact_author_fax '+1 (617) 496-9289'
_publ_contact_author_phone '+1 (617) 495-0853'
_publ_section_title
;
 Electron Distribution in the Nonclassical Bis(dithiolene) Electron
 Transfer Series [M(CO)2(S2C2Me2)2]0/1-/2- (M = Mo, W): Assessment by
 Structural, Spectroscopic, and Density Functional Theory Results
;
_journal_name_full 'Inorganic Chemistry'
_journal_page_first 645
_journal_page_last 654
_journal_paper_doi 10.1021/ic001046w
_journal_volume 40
_journal_year 2001
_chemical_formula_sum 'C18 H32 N O2 S4 W'
_chemical_formula_weight 606.54
_chemical_name_systematic
; 
 ? 
;
_space_group_IT_number 14
_symmetry_cell_setting monoclinic
_symmetry_space_group_name_Hall '-P 2ybc'
_symmetry_space_group_name_H-M 'P 1 21/c 1'
_atom_sites_solution_hydrogens geom
_atom_sites_solution_primary direct
_atom_sites_solution_secondary difmap
_audit_creation_method SHELXL-97
_cell_angle_alpha 90.00
_cell_angle_beta 96.58(3)
_cell_angle_gamma 90.00
_cell_formula_units_Z 8
_cell_length_a 15.035(3)
_cell_length_b 11.996(2)
_cell_length_c 26.302(5)
_cell_measurement_temperature 233(2)
_cell_volume 4712.6(15)
_computing_cell_refinement SMART
_computing_data_collection SMART
_computing_data_reduction SAINT
_computing_molecular_graphics SHELXTL
_computing_publication_material 'SHELXL-97 (Sheldrick, 1997)'
_computing_structure_refinement 'SHELXL-97 (Sheldrick, 1997)'
_computing_structure_solution 'SHELXS-97 (Sheldrick, 1990)'
_diffrn_ambient_temperature 293(2)
_diffrn_measured_fraction_theta_full 0.973
_diffrn_measured_fraction_theta_max 0.973
_diffrn_measurement_device_type 'Bruker SMART CCD area detector system'
_diffrn_measurement_method 'rotation around \o axis, 0.3 deg/frame'
_diffrn_radiation_monochromator graphite
_diffrn_radiation_source 'fine-focus sealed tube'
_diffrn_radiation_type MoK\a
_diffrn_radiation_wavelength 0.71073
_diffrn_reflns_av_R_equivalents 0.0499
_diffrn_reflns_av_sigmaI/netI 0.0448
_diffrn_reflns_limit_h_max 19
_diffrn_reflns_limit_h_min -20
_diffrn_reflns_limit_k_max 15
_diffrn_reflns_limit_k_min -15
_diffrn_reflns_limit_l_max 17
_diffrn_reflns_limit_l_min -34
_diffrn_reflns_number 30517
_diffrn_reflns_theta_full 28.28
_diffrn_reflns_theta_max 28.28
_diffrn_reflns_theta_min 1.87
_exptl_absorpt_coefficient_mu 5.269
_exptl_absorpt_correction_type empirical
_exptl_absorpt_process_details 'performed by SADABS'
_exptl_crystal_colour violet
_exptl_crystal_density_diffrn 1.710
_exptl_crystal_density_method 'not measured'
_exptl_crystal_description block
_exptl_crystal_F_000 2408
_exptl_crystal_size_max 0.250
_exptl_crystal_size_mid 0.100
_exptl_crystal_size_min 0.050
_refine_diff_density_max 2.061
_refine_diff_density_min -1.341
_refine_diff_density_rms 0.137
_refine_ls_extinction_method none
_refine_ls_goodness_of_fit_ref 1.031
_refine_ls_hydrogen_treatment mixed
_refine_ls_matrix_type full
_refine_ls_number_parameters 469
_refine_ls_number_reflns 11385
_refine_ls_number_restraints 0
_refine_ls_restrained_S_all 1.031
_refine_ls_R_factor_all 0.0657
_refine_ls_R_factor_gt 0.0438
_refine_ls_shift/su_max 0.003
_refine_ls_shift/su_mean 0.000
_refine_ls_structure_factor_coef Fsqd
_refine_ls_weighting_details 'calc w=1/[\s^2^(Fo^2^)+(0.0404P)^2^+14.9687P] where P=(Fo^2^+2Fc^2^)/3'
_refine_ls_weighting_scheme calc
_refine_ls_wR_factor_gt 0.0990
_refine_ls_wR_factor_ref 0.1106
_reflns_number_gt 8370
_reflns_number_total 11385
_reflns_threshold_expression >2sigma(I)
_cod_data_source_file ic001046w_3.cif
_cod_data_source_block '[NEt4][5]'
_cod_original_cell_volume 4712.6(16)
_cod_database_code 4319260

loop_
_symmetry_equiv_pos_as_xyz
'x, y, z'
'-x, y+1/2, -z+1/2'
'-x, -y, -z'
'x, -y-1/2, z-1/2'

loop_
_atom_site_label
_atom_site_type_symbol
_atom_site_fract_x
_atom_site_fract_y
_atom_site_fract_z
_atom_site_U_iso_or_equiv
_atom_site_adp_type
_atom_site_occupancy
_atom_site_symmetry_multiplicity
_atom_site_calc_flag
_atom_site_refinement_flags
_atom_site_disorder_assembly
_atom_site_disorder_group
W1 W 0.966675(14) 0.695472(17) 0.624611(8) 0.02794(7) Uani 1 1 d . . .
W2 W 0.535898(15) 0.817227(18) 0.377321(9) 0.03209(7) Uani 1 1 d . . .
S3 S 0.89452(10) 0.54618(12) 0.57481(5) 0.0355(3) Uani 1 1 d . . .
S8 S 0.61423(11) 0.67132(13) 0.42688(6) 0.0401(3) Uani 1 1 d . . .
S2 S 0.88927(11) 0.82189(11) 0.56359(6) 0.0355(3) Uani 1 1 d . . .
S6 S 0.61505(10) 0.95014(12) 0.43440(6) 0.0373(3) Uani 1 1 d . . .
S1 S 0.94555(10) 0.84965(12) 0.68027(6) 0.0365(3) Uani 1 1 d . . .
S7 S 0.56188(11) 0.69052(12) 0.30951(6) 0.0394(3) Uani 1 1 d . . .
S4 S 0.93846(10) 0.57098(12) 0.69255(6) 0.0366(3) Uani 1 1 d . . .
S5 S 0.54763(10) 0.96826(13) 0.31830(6) 0.0397(3) Uani 1 1 d . . .
O1 O 1.1552(3) 0.6980(4) 0.6895(2) 0.0610(14) Uani 1 1 d . . .
C14 C 0.6427(4) 1.0660(5) 0.3990(2) 0.0360(13) Uani 1 1 d . . .
C3 C 0.8566(4) 0.9402(4) 0.5960(2) 0.0351(13) Uani 1 1 d . . .
C1 C 1.0856(4) 0.6988(5) 0.6668(2) 0.0398(14) Uani 1 1 d . . .
C15 C 0.6230(4) 0.5760(5) 0.3349(2) 0.0382(13) Uani 1 1 d . . .
C13 C 0.6134(4) 1.0736(5) 0.3486(2) 0.0372(13) Uani 1 1 d . . .
C6 C 0.8792(4) 0.4543(4) 0.6668(2) 0.0349(12) Uani 1 1 d . . .
N1 N 0.8781(3) 0.7992(4) 0.37272(19) 0.0360(11) Uani 1 1 d . . .
C2 C 1.0491(4) 0.6847(5) 0.5719(2) 0.0404(14) Uani 1 1 d . . .
O2 O 1.1017(3) 0.6807(5) 0.54291(19) 0.0611(14) Uani 1 1 d . . .
C11 C 0.4611(5) 0.8038(6) 0.4337(3) 0.0525(18) Uani 1 1 d . . .
O3 O 0.4150(4) 0.7915(5) 0.4659(2) 0.0815(19) Uani 1 1 d . . .
C5 C 0.8605(4) 0.4445(5) 0.6156(2) 0.0375(13) Uani 1 1 d . . .
C18 C 0.6979(5) 1.1533(5) 0.4287(3) 0.0472(16) Uani 1 1 d . . .
H18A H 0.7098 1.2133 0.4063 0.071 Uiso 1 1 calc R . .
H18B H 0.7535 1.1211 0.4434 0.071 Uiso 1 1 calc R . .
H18C H 0.6659 1.1812 0.4556 0.071 Uiso 1 1 calc R . .
C5A C 0.7893(4) 0.8475(6) 0.3479(3) 0.0491(16) Uani 1 1 d . . .
H5AA H 0.7500 0.7862 0.3363 0.059 Uiso 1 1 calc R . .
H5AB H 0.7612 0.8879 0.3737 0.059 Uiso 1 1 calc R . .
C16 C 0.6459(4) 0.5682(5) 0.3858(3) 0.0408(14) Uani 1 1 d . . .
C1A C 0.8557(4) 0.7325(5) 0.4178(2) 0.0390(13) Uani 1 1 d . . .
H1AA H 0.8088 0.6798 0.4061 0.047 Uiso 1 1 calc R . .
H1AB H 0.8316 0.7827 0.4417 0.047 Uiso 1 1 calc R . .
C4 C 0.8802(4) 0.9515(4) 0.6461(2) 0.0350(13) Uani 1 1 d . . .
C17 C 0.6334(5) 1.1704(5) 0.3152(3) 0.0479(16) Uani 1 1 d . . .
H17A H 0.6697 1.2238 0.3353 0.072 Uiso 1 1 calc R . .
H17B H 0.5783 1.2049 0.3013 0.072 Uiso 1 1 calc R . .
H17C H 0.6649 1.1441 0.2878 0.072 Uiso 1 1 calc R . .
N2 N 0.3774(3) 0.3221(4) 0.37756(19) 0.0358(11) Uani 1 1 d . . .
O4 O 0.3432(3) 0.8107(5) 0.3173(3) 0.0725(17) Uani 1 1 d . . .
C3B C 0.4243(4) 0.3930(6) 0.3404(3) 0.0472(16) Uani 1 1 d . . .
H3BA H 0.4809 0.4185 0.3579 0.057 Uiso 1 1 calc R . .
H3BB H 0.4373 0.3463 0.3121 0.057 Uiso 1 1 calc R . .
C12 C 0.4145(4) 0.8133(6) 0.3382(3) 0.0509(17) Uani 1 1 d . . .
C9 C 0.8102(5) 0.3474(5) 0.5893(3) 0.0521(17) Uani 1 1 d . . .
H9A H 0.7942 0.2957 0.6146 0.078 Uiso 1 1 calc R . .
H9B H 0.8476 0.3107 0.5673 0.078 Uiso 1 1 calc R . .
H9C H 0.7569 0.3741 0.5695 0.078 Uiso 1 1 calc R . .
C8 C 0.8571(4) 1.0505(5) 0.6784(3) 0.0446(15) Uani 1 1 d . . .
H8A H 0.8213 1.1026 0.6572 0.067 Uiso 1 1 calc R . .
H8B H 0.9113 1.0863 0.6929 0.067 Uiso 1 1 calc R . .
H8C H 0.8243 1.0250 0.7054 0.067 Uiso 1 1 calc R . .
C7 C 0.8051(5) 1.0248(5) 0.5624(3) 0.0526(18) Uani 1 1 d . . .
H7A H 0.7899 1.0867 0.5829 0.079 Uiso 1 1 calc R . .
H7B H 0.7513 0.9913 0.5460 0.079 Uiso 1 1 calc R . .
H7C H 0.8411 1.0504 0.5369 0.079 Uiso 1 1 calc R . .
C3A C 0.9208(4) 0.7278(6) 0.3347(2) 0.0477(16) Uani 1 1 d . . .
H3AA H 0.9795 0.7047 0.3503 0.057 Uiso 1 1 calc R . .
H3AB H 0.9295 0.7734 0.3052 0.057 Uiso 1 1 calc R . .
C19 C 0.6451(5) 0.4910(5) 0.2962(3) 0.0495(17) Uani 1 1 d . . .
H19A H 0.6787 0.4312 0.3134 0.074 Uiso 1 1 calc R . .
H19B H 0.6801 0.5253 0.2722 0.074 Uiso 1 1 calc R . .
H19C H 0.5907 0.4621 0.2784 0.074 Uiso 1 1 calc R . .
C10 C 0.8566(5) 0.3698(5) 0.7056(3) 0.0446(15) Uani 1 1 d . . .
H10A H 0.8245 0.3088 0.6884 0.067 Uiso 1 1 calc R . .
H10B H 0.8201 0.4041 0.7288 0.067 Uiso 1 1 calc R . .
H10C H 0.9108 0.3426 0.7243 0.067 Uiso 1 1 calc R . .
C20 C 0.6979(5) 0.4715(5) 0.4120(3) 0.0579(19) Uani 1 1 d . . .
H20A H 0.7125 0.4189 0.3867 0.087 Uiso 1 1 calc R . .
H20B H 0.6620 0.4355 0.4351 0.087 Uiso 1 1 calc R . .
H20C H 0.7520 0.4989 0.4308 0.087 Uiso 1 1 calc R . .
C4B C 0.3716(5) 0.4930(6) 0.3192(3) 0.062(2) Uani 1 1 d . . .
H4BA H 0.4054 0.5325 0.2961 0.094 Uiso 1 1 calc R . .
H4BB H 0.3602 0.5415 0.3468 0.094 Uiso 1 1 calc R . .
H4BC H 0.3158 0.4688 0.3012 0.094 Uiso 1 1 calc R . .
C1B C 0.4436(5) 0.2328(7) 0.3986(3) 0.060(2) Uani 1 1 d . . .
H1BA H 0.4636 0.1926 0.3700 0.072 Uiso 1 1 calc R . .
H1BB H 0.4955 0.2692 0.4167 0.072 Uiso 1 1 calc R . .
C5B C 0.2938(4) 0.2696(6) 0.3506(2) 0.0450(15) Uani 1 1 d . . .
H5BA H 0.2636 0.2300 0.3758 0.054 Uiso 1 1 calc R . .
H5BB H 0.2541 0.3288 0.3368 0.054 Uiso 1 1 calc R . .
C7B C 0.3485(4) 0.3922(6) 0.4202(2) 0.0448(15) Uani 1 1 d . . .
H7BA H 0.3216 0.3437 0.4437 0.054 Uiso 1 1 calc R . .
H7BB H 0.3025 0.4436 0.4058 0.054 Uiso 1 1 calc R . .
C7A C 0.9438(5) 0.8921(6) 0.3893(3) 0.0561(19) Uani 1 1 d . . .
H7AA H 0.9993 0.8588 0.4046 0.067 Uiso 1 1 calc R . .
H7AB H 0.9568 0.9326 0.3591 0.067 Uiso 1 1 calc R . .
C8B C 0.4229(6) 0.4591(7) 0.4505(3) 0.073(2) Uani 1 1 d . . .
H8BA H 0.3985 0.5012 0.4766 0.109 Uiso 1 1 calc R . .
H8BB H 0.4490 0.5091 0.4278 0.109 Uiso 1 1 calc R . .
H8BC H 0.4680 0.4092 0.4659 0.109 Uiso 1 1 calc R . .
C2A C 0.9323(6) 0.6692(7) 0.4460(3) 0.070(2) Uani 1 1 d . . .
H2AA H 0.9115 0.6292 0.4740 0.105 Uiso 1 1 calc R . .
H2AB H 0.9784 0.7205 0.4590 0.105 Uiso 1 1 calc R . .
H2AC H 0.9558 0.6176 0.4231 0.105 Uiso 1 1 calc R . .
C4A C 0.8684(5) 0.6248(6) 0.3163(3) 0.0584(19) Uani 1 1 d . . .
H4AA H 0.9003 0.5852 0.2923 0.088 Uiso 1 1 calc R . .
H4AB H 0.8107 0.6465 0.2999 0.088 Uiso 1 1 calc R . .
H4AC H 0.8611 0.5775 0.3449 0.088 Uiso 1 1 calc R . .
C8A C 0.9120(6) 0.9741(7) 0.4270(4) 0.078(3) Uani 1 1 d . . .
H8AA H 0.9573 1.0297 0.4354 0.118 Uiso 1 1 calc R . .
H8AB H 0.9006 0.9355 0.4575 0.118 Uiso 1 1 calc R . .
H8AC H 0.8580 1.0094 0.4119 0.118 Uiso 1 1 calc R . .
C2B C 0.4078(6) 0.1498(7) 0.4342(4) 0.076(3) Uani 1 1 d . . .
H2BA H 0.4537 0.0967 0.4453 0.114 Uiso 1 1 calc R . .
H2BB H 0.3573 0.1116 0.4165 0.114 Uiso 1 1 calc R . .
H2BC H 0.3896 0.1881 0.4633 0.114 Uiso 1 1 calc R . .
C6B C 0.3071(6) 0.1906(8) 0.3080(3) 0.080(3) Uani 1 1 d . . .
H6BA H 0.2502 0.1619 0.2936 0.120 Uiso 1 1 calc R . .
H6BB H 0.3447 0.1301 0.3212 0.120 Uiso 1 1 calc R . .
H6BC H 0.3350 0.2291 0.2821 0.120 Uiso 1 1 calc R . .
C6A C 0.7969(6) 0.9239(9) 0.3036(3) 0.087(3) Uani 1 1 d . . .
H6AA H 0.7384 0.9503 0.2906 0.131 Uiso 1 1 calc R . .
H6AB H 0.8227 0.8842 0.2772 0.131 Uiso 1 1 calc R . .
H6AC H 0.8343 0.9860 0.3148 0.131 Uiso 1 1 calc R . .

loop_
_atom_site_aniso_label
_atom_site_aniso_U_11
_atom_site_aniso_U_22
_atom_site_aniso_U_33
_atom_site_aniso_U_23
_atom_site_aniso_U_13
_atom_site_aniso_U_12
W1 0.02567(12) 0.02624(11) 0.03165(13) -0.00053(8) 0.00224(9) 0.00078(9)
W2 0.02654(12) 0.02867(12) 0.04168(15) 0.00258(9) 0.00663(10) -0.00005(9)
S3 0.0406(8) 0.0318(7) 0.0333(7) -0.0023(6) 0.0013(6) -0.0047(6)
S8 0.0421(8) 0.0341(7) 0.0446(9) 0.0076(6) 0.0065(7) 0.0027(7)
S2 0.0411(8) 0.0301(7) 0.0341(8) 0.0016(6) -0.0009(6) 0.0024(6)
S6 0.0418(8) 0.0340(7) 0.0363(8) 0.0015(6) 0.0047(6) -0.0012(6)
S1 0.0409(8) 0.0334(7) 0.0345(8) -0.0038(6) 0.0013(6) 0.0036(6)
S7 0.0386(8) 0.0348(7) 0.0440(9) -0.0029(6) 0.0016(7) 0.0024(6)
S4 0.0412(8) 0.0342(7) 0.0336(7) 0.0037(6) 0.0009(6) -0.0012(6)
S5 0.0412(8) 0.0360(7) 0.0406(8) 0.0057(6) -0.0007(6) -0.0031(7)
O1 0.033(3) 0.076(4) 0.070(4) -0.011(3) -0.010(2) 0.006(2)
C14 0.033(3) 0.026(3) 0.050(4) -0.003(2) 0.007(3) 0.003(2)
C3 0.036(3) 0.023(2) 0.047(4) 0.004(2) 0.009(3) 0.004(2)
C1 0.033(3) 0.046(3) 0.040(3) -0.006(3) 0.004(3) 0.001(3)
C15 0.033(3) 0.026(3) 0.056(4) -0.004(3) 0.007(3) 0.002(2)
C13 0.039(3) 0.030(3) 0.045(3) 0.000(2) 0.012(3) -0.003(3)
C6 0.036(3) 0.022(2) 0.047(4) -0.001(2) 0.006(3) -0.001(2)
N1 0.026(2) 0.042(3) 0.041(3) 0.005(2) 0.008(2) -0.002(2)
C2 0.038(3) 0.049(4) 0.034(3) -0.001(3) 0.003(3) -0.004(3)
O2 0.046(3) 0.092(4) 0.047(3) -0.004(3) 0.013(2) -0.001(3)
C11 0.057(4) 0.044(4) 0.060(5) -0.007(3) 0.022(4) 0.000(3)
O3 0.079(4) 0.093(4) 0.082(4) -0.003(3) 0.052(4) -0.009(3)
C5 0.035(3) 0.027(3) 0.050(4) 0.000(3) 0.004(3) -0.001(2)
C18 0.048(4) 0.035(3) 0.057(4) -0.003(3) 0.001(3) -0.002(3)
C5A 0.032(3) 0.067(4) 0.049(4) 0.012(3) 0.008(3) 0.015(3)
C16 0.039(3) 0.026(3) 0.058(4) 0.006(3) 0.007(3) -0.004(3)
C1A 0.042(3) 0.041(3) 0.034(3) 0.002(3) 0.007(3) -0.001(3)
C4 0.033(3) 0.023(2) 0.049(4) -0.001(2) 0.003(3) -0.002(2)
C17 0.052(4) 0.033(3) 0.059(4) 0.012(3) 0.007(3) -0.002(3)
N2 0.023(2) 0.044(3) 0.040(3) -0.001(2) 0.005(2) -0.004(2)
O4 0.037(3) 0.068(4) 0.110(5) 0.000(3) -0.002(3) 0.003(3)
C3B 0.036(3) 0.061(4) 0.044(4) 0.001(3) 0.007(3) -0.014(3)
C12 0.032(3) 0.052(4) 0.068(5) 0.003(3) 0.004(3) 0.002(3)
C9 0.050(4) 0.038(3) 0.067(5) -0.007(3) 0.001(3) -0.012(3)
C8 0.049(4) 0.034(3) 0.052(4) -0.006(3) 0.011(3) 0.008(3)
C7 0.052(4) 0.034(3) 0.069(5) 0.010(3) -0.006(3) 0.008(3)
C3A 0.039(3) 0.070(4) 0.037(3) 0.004(3) 0.016(3) 0.015(3)
C19 0.055(4) 0.036(3) 0.059(4) -0.007(3) 0.011(3) 0.003(3)
C10 0.054(4) 0.028(3) 0.053(4) 0.005(3) 0.009(3) -0.001(3)
C20 0.062(5) 0.035(3) 0.077(5) 0.017(3) 0.007(4) 0.015(3)
C4B 0.071(5) 0.064(5) 0.052(5) 0.016(4) 0.007(4) -0.015(4)
C1B 0.034(4) 0.066(5) 0.081(6) 0.014(4) 0.005(3) 0.018(3)
C5B 0.035(3) 0.055(4) 0.045(4) -0.005(3) 0.004(3) -0.012(3)
C7B 0.049(4) 0.050(4) 0.036(3) -0.002(3) 0.009(3) -0.001(3)
C7A 0.038(4) 0.053(4) 0.080(5) 0.001(4) 0.018(4) -0.010(3)
C8B 0.092(6) 0.073(5) 0.052(5) -0.006(4) 0.003(4) -0.033(5)
C2A 0.084(6) 0.083(6) 0.040(4) 0.020(4) -0.007(4) 0.022(5)
C4A 0.061(5) 0.070(5) 0.045(4) -0.014(4) 0.008(3) 0.003(4)
C8A 0.073(6) 0.052(4) 0.115(8) -0.023(5) 0.033(5) -0.029(4)
C2B 0.063(5) 0.071(5) 0.094(7) 0.041(5) 0.009(5) 0.016(4)
C6B 0.076(6) 0.102(7) 0.065(5) -0.034(5) 0.024(5) -0.037(5)
C6A 0.077(6) 0.121(8) 0.068(6) 0.046(6) 0.023(5) 0.049(6)

loop_
_atom_type_symbol
_atom_type_description
_atom_type_scat_dispersion_real
_atom_type_scat_dispersion_imag
_atom_type_scat_source
C C 0.0033 0.0016 'International Tables Vol C Tables 4.2.6.8 and 6.1.1.4'
H H 0.0000 0.0000 'International Tables Vol C Tables 4.2.6.8 and 6.1.1.4'
N N 0.0061 0.0033 'International Tables Vol C Tables 4.2.6.8 and 6.1.1.4'
O O 0.0106 0.0060 'International Tables Vol C Tables 4.2.6.8 and 6.1.1.4'
S S 0.1246 0.1234 'International Tables Vol C Tables 4.2.6.8 and 6.1.1.4'
W W -0.8490 6.8722 'International Tables Vol C Tables 4.2.6.8 and 6.1.1.4'

loop_
_geom_angle_atom_site_label_1
_geom_angle_atom_site_label_2
_geom_angle_atom_site_label_3
_geom_angle
_geom_angle_site_symmetry_1
_geom_angle_site_symmetry_3
_geom_angle_publ_flag
C2 W1 C1 78.3(3) . . yes
C2 W1 S1 128.18(19) . . yes
C1 W1 S1 79.53(18) . . yes
C2 W1 S3 81.28(18) . . yes
C1 W1 S3 129.66(18) . . yes
S1 W1 S3 145.39(5) . . yes
C2 W1 S4 131.47(19) . . yes
C1 W1 S4 79.73(19) . . yes
S1 W1 S4 88.76(5) . . yes
S3 W1 S4 80.51(5) . . yes
C2 W1 S2 82.37(19) . . yes
C1 W1 S2 133.83(19) . . yes
S1 W1 S2 80.43(5) . . yes
S3 W1 S2 87.28(5) . . yes
S4 W1 S2 140.68(6) . . yes
C11 W2 C12 79.5(3) . . yes
C11 W2 S5 129.7(2) . . yes
C12 W2 S5 79.3(2) . . yes
C11 W2 S8 79.6(2) . . yes
C12 W2 S8 128.7(2) . . yes
S5 W2 S8 146.03(6) . . yes
C11 W2 S6 82.5(2) . . yes
C12 W2 S6 134.1(2) . . yes
S5 W2 S6 80.57(5) . . yes
S8 W2 S6 88.15(6) . . yes
C11 W2 S7 131.4(2) . . yes
C12 W2 S7 79.6(2) . . yes
S5 W2 S7 88.13(6) . . yes
S8 W2 S7 80.29(6) . . yes
S6 W2 S7 140.23(6) . . yes
C5 S3 W1 109.4(2) . . yes
C16 S8 W2 109.3(2) . . yes
C3 S2 W1 109.1(2) . . yes
C14 S6 W2 108.9(2) . . yes
C4 S1 W1 109.3(2) . . yes
C15 S7 W2 109.7(2) . . yes
C6 S4 W1 109.5(2) . . yes
C13 S5 W2 109.3(2) . . yes
C13 C14 C18 124.4(5) . . yes
C13 C14 S6 120.3(4) . . yes
C18 C14 S6 115.3(5) . . yes
C4 C3 C7 125.0(5) . . yes
C4 C3 S2 120.3(4) . . yes
C7 C3 S2 114.6(5) . . yes
O1 C1 W1 177.1(6) . . yes
C16 C15 C19 125.0(6) . . yes
C16 C15 S7 120.0(5) . . yes
C19 C15 S7 115.1(5) . . yes
C14 C13 C17 124.0(6) . . yes
C14 C13 S5 120.3(4) . . yes
C17 C13 S5 115.7(5) . . yes
C5 C6 C10 125.6(5) . . yes
C5 C6 S4 119.6(4) . . yes
C10 C6 S4 114.8(4) . . yes
C1A N1 C3A 111.8(5) . . yes
C1A N1 C7A 111.2(5) . . yes
C3A N1 C7A 107.1(5) . . yes
C1A N1 C5A 105.9(4) . . yes
C3A N1 C5A 110.3(5) . . yes
C7A N1 C5A 110.6(5) . . yes
O2 C2 W1 176.0(6) . . yes
O3 C11 W2 176.8(7) . . yes
C6 C5 C9 124.0(6) . . yes
C6 C5 S3 120.9(4) . . yes
C9 C5 S3 115.1(5) . . yes
C6A C5A N1 115.0(6) . . yes
C15 C16 C20 124.3(6) . . yes
C15 C16 S8 120.6(5) . . yes
C20 C16 S8 115.0(5) . . yes
N1 C1A C2A 115.5(6) . . yes
C3 C4 C8 125.4(5) . . yes
C3 C4 S1 120.5(4) . . yes
C8 C4 S1 114.1(4) . . yes
C7B N2 C5B 106.7(5) . . yes
C7B N2 C1B 110.8(5) . . yes
C5B N2 C1B 110.6(5) . . yes
C7B N2 C3B 111.1(5) . . yes
C5B N2 C3B 110.6(5) . . yes
C1B N2 C3B 107.1(5) . . yes
C4B C3B N2 114.8(5) . . yes
O4 C12 W2 177.4(7) . . yes
N1 C3A C4A 115.4(5) . . yes
C2B C1B N2 115.2(6) . . yes
C6B C5B N2 116.1(6) . . yes
N2 C7B C8B 115.2(6) . . yes
C8A C7A N1 115.0(5) . . yes

loop_
_geom_bond_atom_site_label_1
_geom_bond_atom_site_label_2
_geom_bond_distance
_geom_bond_site_symmetry_2
_geom_bond_publ_flag
W1 C2 1.965(7) . yes
W1 C1 1.994(6) . yes
W1 S1 2.4023(15) . yes
W1 S3 2.4030(15) . yes
W1 S4 2.4036(15) . yes
W1 S2 2.4088(15) . yes
W2 C11 1.967(7) . yes
W2 C12 1.991(7) . yes
W2 S5 2.4055(15) . yes
W2 S8 2.4080(16) . yes
W2 S6 2.4089(16) . yes
W2 S7 2.4090(16) . yes
S3 C5 1.740(6) . yes
S8 C16 1.744(6) . yes
S2 C3 1.754(6) . yes
S6 C14 1.750(6) . yes
S1 C4 1.750(6) . yes
S7 C15 1.742(6) . yes
S4 C6 1.754(6) . yes
S5 C13 1.740(6) . yes
O1 C1 1.143(7) . yes
C14 C13 1.351(8) . yes
C14 C18 1.500(8) . yes
C3 C4 1.332(8) . yes
C3 C7 1.500(8) . yes
C15 C16 1.347(9) . yes
C15 C19 1.504(8) . yes
C13 C17 1.506(8) . yes
C6 C5 1.347(8) . yes
C6 C10 1.505(8) . yes
N1 C1A 1.502(7) . yes
N1 C3A 1.514(8) . yes
N1 C7A 1.519(8) . yes
N1 C5A 1.532(7) . yes
C2 O2 1.162(7) . yes
C11 O3 1.166(8) . yes
C5 C9 1.513(8) . yes
C5A C6A 1.495(10) . yes
C16 C20 1.520(8) . yes
C1A C2A 1.502(9) . yes
C4 C8 1.523(8) . yes
N2 C7B 1.505(8) . yes
N2 C5B 1.509(7) . yes
N2 C1B 1.522(8) . yes
N2 C3B 1.526(8) . yes
O4 C12 1.148(8) . yes
C3B C4B 1.509(10) . yes
C3A C4A 1.515(10) . yes
C1B C2B 1.508(10) . yes
C5B C6B 1.498(10) . yes
C7B C8B 1.525(10) . yes
C7A C8A 1.512(10) . yes
